data_2215707
loop_
_publ_author_name
'Xu, Bin'
'Ran, Jing-Wen'
'Li, Ya-Hong'

_publ_section_title
;(1-{(<i>E</i>)-2-[(2<i>E</i>,3<i>Z</i>)-4-Oxidopent-3-en-2-ylideneamino]ethyliminomethyl}naphthalen-2-olato)manganese(II)
 methanol solvate
;
_journal_coeditor_code XU2325
_journal_issue 10
_journal_name_full 'Acta Crystallographica Section E'
_journal_page_first m2579
_journal_page_last m2579
_journal_paper_doi 10.1107/S1600536807045370
_journal_volume 63
_journal_year 2007
_chemical_formula_iupac '[Mn (C18 H18 N2 O2)], C H4 O'
_chemical_formula_moiety 'C18 H18 Mn N2 O2, C H4 O'
_chemical_formula_sum 'C19 H22 Mn N2 O3'
_chemical_formula_weight 381.33
_chemical_name_systematic
;(1-{(<i>E</i>)-2-[(2E,3Z)-4-Oxidopent-3-en-2-
ylideneamino]ethyliminomethyl}naphthalen-2-olato)manganese(II)
 methanol solvate
;
_space_group_IT_number 19
_symmetry_cell_setting orthorhombic
_symmetry_space_group_name_Hall 'P 2ac 2ab'
_symmetry_space_group_name_H-M 'P 21 21 21'
_atom_sites_solution_hydrogens geom
_atom_sites_solution_primary direct
_atom_sites_solution_secondary difmap
_audit_creation_method SHELXL-97
_cell_angle_alpha 90.00
_cell_angle_beta 90.00
_cell_angle_gamma 90.00
_cell_formula_units_Z 4
_cell_length_a 7.3800(16)
_cell_length_b 10.8935(14)
_cell_length_c 22.01(2)
_cell_measurement_temperature 298(2)
_cell_measurement_theta_max 25.01
_cell_measurement_theta_min 1.85
_cell_volume 1769.5(17)
_computing_cell_refinement 'SAINT (Siemens, 1996)'
_computing_data_collection 'SMART (Siemens, 1996)'
_computing_data_reduction 'SAINT (Siemens, 1996)'
_computing_molecular_graphics 'SHELXTL (Sheldrick, 1997b)'
_computing_publication_material 'SHELXTL (Sheldrick, 1997b)'
_computing_structure_refinement 'SHELXL97 (Sheldrick, 1997a)'
_computing_structure_solution 'SHELXS97 (Sheldrick, 1997a)'
_diffrn_ambient_temperature 298(2)
_diffrn_measured_fraction_theta_full 0.999
_diffrn_measured_fraction_theta_max 0.999
_diffrn_measurement_device_type 'Bruker SMART CCD area-detector'
_diffrn_measurement_method '\f and \w'
_diffrn_radiation_monochromator graphite
_diffrn_radiation_source 'fine-focus sealed tube'
_diffrn_radiation_type MoK\a
_diffrn_radiation_wavelength 0.71073
_diffrn_reflns_av_R_equivalents 0.0806
_diffrn_reflns_av_sigmaI/netI 0.0958
_diffrn_reflns_limit_h_max 8
_diffrn_reflns_limit_h_min -8
_diffrn_reflns_limit_k_max 12
_diffrn_reflns_limit_k_min -12
_diffrn_reflns_limit_l_max 26
_diffrn_reflns_limit_l_min -12
_diffrn_reflns_number 9257
_diffrn_reflns_theta_full 25.01
_diffrn_reflns_theta_max 25.01
_diffrn_reflns_theta_min 1.85
_diffrn_standards_interval_count 0
_diffrn_standards_interval_time 0
_diffrn_standards_number 0
_exptl_absorpt_coefficient_mu 0.769
_exptl_absorpt_correction_T_max 0.8078
_exptl_absorpt_correction_T_min 0.7091
_exptl_absorpt_correction_type multi-scan
_exptl_absorpt_process_details '(SADABS; Sheldrick, 1996)'
_exptl_crystal_colour 'dark brown'
_exptl_crystal_density_diffrn 1.431
_exptl_crystal_density_method 'not measured'
_exptl_crystal_description Block
_exptl_crystal_F_000 796
_exptl_crystal_size_max 0.48
_exptl_crystal_size_mid 0.32
_exptl_crystal_size_min 0.29
_refine_diff_density_max 0.287
_refine_diff_density_min -0.291
_refine_ls_abs_structure_details 'Flack (1983), 1306 Friedel pairs'
_refine_ls_abs_structure_Flack -0.14(4)
_refine_ls_extinction_method none
_refine_ls_goodness_of_fit_ref 0.907
_refine_ls_hydrogen_treatment constr
_refine_ls_matrix_type full
_refine_ls_number_parameters 227
_refine_ls_number_reflns 3122
_refine_ls_number_restraints 0
_refine_ls_restrained_S_all 0.907
_refine_ls_R_factor_all 0.1044
_refine_ls_R_factor_gt 0.0503
_refine_ls_shift/su_max 0.001
_refine_ls_shift/su_mean 0.000
_refine_ls_structure_factor_coef Fsqd
_refine_ls_weighting_details 'calc w=1/[\s^2^(Fo^2^)+(0.0806P)^2^] where P=(Fo^2^+2Fc^2^)/3'
_refine_ls_weighting_scheme calc
_refine_ls_wR_factor_gt 0.1218
_refine_ls_wR_factor_ref 0.1516
_reflns_number_gt 1863
_reflns_number_total 3122
_reflns_threshold_expression I>2\s(I)
_cod_data_source_file xu2325.cif
_cod_data_source_block I
_cod_original_cell_volume 1769.6(18)
_cod_database_code 2215707
_cod_database_fobs_code 2215707

loop_
_symmetry_equiv_pos_as_xyz
'x, y, z'
'-x+1/2, -y, z+1/2'
'-x, y+1/2, -z+1/2'
'x+1/2, -y+1/2, -z'

loop_
_atom_site_type_symbol
_atom_site_label
_atom_site_fract_x
_atom_site_fract_y
_atom_site_fract_z
_atom_site_U_iso_or_equiv
_atom_site_adp_type
_atom_site_calc_flag
_atom_site_refinement_flags
_atom_site_occupancy
Mn Mn1 0.56596(12) 0.66361(7) 0.47664(4) 0.0444(3) Uani d . 1
N N1 0.5557(7) 0.8306(5) 0.4659(3) 0.0621(13) Uani d . 1
N N2 0.5466(8) 0.6932(5) 0.5574(3) 0.0653(15) Uani d . 1
O O1 0.6034(6) 0.6254(4) 0.3964(2) 0.0703(14) Uani d . 1
C C1 0.6364(10) 0.6470(7) 0.2897(3) 0.091(2) Uani d . 1
H H1A 0.7642 0.6325 0.2856 0.136 Uiso calc R 1
H H1B 0.5972 0.7025 0.2584 0.136 Uiso calc R 1
H H1C 0.5723 0.5707 0.2858 0.136 Uiso calc R 1
O O2 0.5492(7) 0.4972(4) 0.48610(18) 0.0685(12) Uani d . 1
O O3 0.3061(10) 0.4431(6) 0.3797(3) 0.140(3) Uani d . 1
H H4 0.3692 0.4501 0.4102 0.210 Uiso calc R 1
C C2 0.5976(10) 0.7030(7) 0.3516(3) 0.070(2) Uani d . 1
C C3 0.5641(10) 0.8231(6) 0.3573(3) 0.0754(19) Uani d . 1
H H2 0.5551 0.8686 0.3216 0.090 Uiso calc R 1
C C4 0.5406(9) 0.8882(6) 0.4136(4) 0.070(2) Uani d . 1
C C5 0.4973(10) 1.0246(6) 0.4112(4) 0.104(3) Uani d . 1
H H4A 0.5880 1.0694 0.4332 0.155 Uiso calc R 1
H H4B 0.3808 1.0389 0.4292 0.155 Uiso calc R 1
H H4C 0.4958 1.0514 0.3697 0.155 Uiso calc R 1
C C6 0.5291(10) 0.9018(6) 0.5220(4) 0.077(2) Uani d . 1
H H5A 0.4023 0.9231 0.5269 0.093 Uiso calc R 1
H H5B 0.5997 0.9768 0.5207 0.093 Uiso calc R 1
C C7 0.5913(10) 0.8210(6) 0.5734(3) 0.076(2) Uani d . 1
H H6A 0.7209 0.8297 0.5794 0.091 Uiso calc R 1
H H6B 0.5305 0.8441 0.6108 0.091 Uiso calc R 1
C C8 0.5105(8) 0.6148(6) 0.6014(3) 0.0626(19) Uani d . 1
H H7 0.5063 0.6450 0.6409 0.075 Uiso calc R 1
C C9 0.4781(8) 0.4893(6) 0.5928(3) 0.0618(18) Uani d . 1
C C10 0.4983(9) 0.4373(6) 0.5344(3) 0.067(2) Uani d . 1
C C11 0.4626(12) 0.3081(6) 0.5271(3) 0.090(2) Uani d . 1
H H10 0.4787 0.2719 0.4893 0.108 Uiso calc R 1
C C12 0.4054(13) 0.2374(6) 0.5749(4) 0.092(3) Uani d . 1
H H11 0.3757 0.1555 0.5683 0.111 Uiso calc R 1
C C13 0.3906(11) 0.2869(7) 0.6343(4) 0.078(2) Uani d . 1
C C14 0.4268(10) 0.4126(7) 0.6430(3) 0.0694(18) Uani d . 1
C C15 0.4008(10) 0.4593(8) 0.7031(3) 0.087(2) Uani d . 1
H H14 0.4212 0.5417 0.7119 0.105 Uiso calc R 1
C C16 0.3433(11) 0.3769(11) 0.7489(4) 0.110(3) Uani d . 1
H H15 0.3262 0.4074 0.7879 0.132 Uiso calc R 1
C C17 0.3113(14) 0.2542(10) 0.7389(5) 0.110(3) Uani d . 1
H H16 0.2712 0.2031 0.7700 0.132 Uiso calc R 1
C C18 0.3400(11) 0.2108(8) 0.6825(5) 0.097(3) Uani d . 1
H H17 0.3256 0.1273 0.6753 0.116 Uiso calc R 1
C C19 0.3463(13) 0.3403(9) 0.3519(5) 0.148(4) Uani d . 1
H H18A 0.3735 0.3571 0.3100 0.222 Uiso calc R 1
H H18B 0.2451 0.2852 0.3542 0.222 Uiso calc R 1
H H18C 0.4498 0.3034 0.3710 0.222 Uiso calc R 1

loop_
_atom_site_aniso_label
_atom_site_aniso_U_11
_atom_site_aniso_U_22
_atom_site_aniso_U_33
_atom_site_aniso_U_12
_atom_site_aniso_U_13
_atom_site_aniso_U_23
Mn1 0.0396(4) 0.0422(4) 0.0515(5) -0.0011(4) 0.0017(5) -0.0022(5)
N1 0.047(3) 0.056(3) 0.083(4) -0.006(3) 0.003(4) -0.002(3)
N2 0.053(3) 0.068(4) 0.075(4) -0.004(3) 0.000(3) -0.008(3)
O1 0.081(4) 0.059(3) 0.071(3) -0.004(2) 0.004(3) 0.006(2)
C1 0.094(6) 0.097(6) 0.081(5) 0.010(5) 0.016(4) 0.011(5)
O2 0.088(3) 0.054(2) 0.064(3) 0.005(3) 0.011(3) -0.002(2)
O3 0.144(6) 0.110(5) 0.166(6) 0.018(4) -0.034(5) -0.036(5)
C2 0.062(5) 0.074(5) 0.075(5) -0.009(4) 0.009(4) 0.004(4)
C3 0.073(5) 0.057(4) 0.097(5) -0.003(5) 0.000(5) 0.012(4)
C4 0.041(4) 0.058(4) 0.111(6) -0.008(3) 0.003(5) 0.014(4)
C5 0.075(6) 0.064(5) 0.172(9) 0.000(4) 0.011(6) 0.028(6)
C6 0.062(5) 0.056(4) 0.113(6) -0.008(3) 0.015(5) -0.017(5)
C7 0.066(5) 0.075(5) 0.086(5) -0.015(5) 0.006(4) -0.024(4)
C8 0.051(4) 0.077(5) 0.060(4) 0.000(3) -0.002(3) 0.002(4)
C9 0.056(5) 0.063(4) 0.067(4) 0.006(3) 0.004(3) 0.004(4)
C10 0.077(5) 0.047(4) 0.077(5) 0.008(3) -0.002(4) 0.004(4)
C11 0.112(7) 0.076(5) 0.083(5) 0.008(4) 0.014(6) -0.004(4)
C12 0.111(7) 0.055(4) 0.111(7) 0.001(5) 0.023(6) 0.023(5)
C13 0.070(6) 0.074(5) 0.090(6) 0.012(4) 0.016(4) 0.019(5)
C14 0.054(4) 0.082(5) 0.073(5) 0.011(5) 0.004(4) 0.012(4)
C15 0.072(6) 0.118(7) 0.071(5) 0.010(5) -0.004(4) 0.014(5)
C16 0.077(6) 0.184(11) 0.069(6) 0.024(7) 0.004(5) 0.031(7)
C17 0.105(8) 0.106(8) 0.120(9) 0.017(6) 0.008(7) 0.039(7)
C18 0.086(6) 0.085(6) 0.118(7) 0.013(5) 0.013(6) 0.029(6)
C19 0.152(10) 0.120(8) 0.172(9) 0.031(8) 0.003(8) -0.078(8)

loop_
_atom_type_symbol
_atom_type_description
_atom_type_scat_dispersion_real
_atom_type_scat_dispersion_imag
_atom_type_scat_source
C C 0.0033 0.0016 'International Tables Vol C Tables 4.2.6.8 and 6.1.1.4'
H H 0.0000 0.0000 'International Tables Vol C Tables 4.2.6.8 and 6.1.1.4'
N N 0.0061 0.0033 'International Tables Vol C Tables 4.2.6.8 and 6.1.1.4'
O O 0.0106 0.0060 'International Tables Vol C Tables 4.2.6.8 and 6.1.1.4'
Mn Mn 0.3368 0.7283 'International Tables Vol C Tables 4.2.6.8 and 6.1.1.4'

loop_
_geom_angle_atom_site_label_1
_geom_angle_atom_site_label_2
_geom_angle_atom_site_label_3
_geom_angle
N2 Mn1 O2 93.4(2)
N2 Mn1 O1 174.9(2)
O2 Mn1 O1 83.98(18)
N2 Mn1 N1 86.9(2)
O2 Mn1 N1 173.7(2)
O1 Mn1 N1 96.2(2)
C4 N1 C6 118.1(6)
C4 N1 Mn1 126.0(5)
C6 N1 Mn1 114.8(4)
C8 N2 C7 118.7(6)
C8 N2 Mn1 128.5(4)
C7 N2 Mn1 112.7(4)
C2 O1 Mn1 125.3(4)
C2 C1 H1A 109.5
C2 C1 H1B 109.5
H1A C1 H1B 109.5
C2 C1 H1C 109.5
H1A C1 H1C 109.5
H1B C1 H1C 109.5
C10 O2 Mn1 127.5(4)
C19 O3 H4 109.5
O1 C2 C3 124.8(6)
O1 C2 C1 114.5(6)
C3 C2 C1 120.7(7)
C2 C3 C4 125.8(7)
C2 C3 H2 117.1
C4 C3 H2 117.1
N1 C4 C3 120.6(6)
N1 C4 C5 120.9(8)
C3 C4 C5 118.4(7)
C4 C5 H4A 109.5
C4 C5 H4B 109.5
H4A C5 H4B 109.5
C4 C5 H4C 109.5
H4A C5 H4C 109.5
H4B C5 H4C 109.5
N1 C6 C7 106.4(5)
N1 C6 H5A 110.4
C7 C6 H5A 110.4
N1 C6 H5B 110.4
C7 C6 H5B 110.4
H5A C6 H5B 108.6
N2 C7 C6 107.6(6)
N2 C7 H6A 110.2
C6 C7 H6A 110.2
N2 C7 H6B 110.2
C6 C7 H6B 110.2
H6A C7 H6B 108.5
N2 C8 C9 124.5(6)
N2 C8 H7 117.8
C9 C8 H7 117.8
C8 C9 C10 119.8(6)
C8 C9 C14 120.6(6)
C10 C9 C14 119.6(6)
O2 C10 C9 124.9(6)
O2 C10 C11 116.8(6)
C9 C10 C11 118.3(7)
C12 C11 C10 121.3(7)
C12 C11 H10 119.3
C10 C11 H10 119.3
C11 C12 C13 121.2(7)
C11 C12 H11 119.4
C13 C12 H11 119.4
C18 C13 C14 121.6(8)
C18 C13 C12 119.7(8)
C14 C13 C12 118.7(7)
C13 C14 C15 116.5(7)
C13 C14 C9 120.7(7)
C15 C14 C9 122.7(7)
C16 C15 C14 118.2(8)
C16 C15 H14 120.9
C14 C15 H14 120.9
C17 C16 C15 123.7(9)
C17 C16 H15 118.2
C15 C16 H15 118.2
C18 C17 C16 117.5(10)
C18 C17 H16 121.2
C16 C17 H16 121.2
C17 C18 C13 122.3(9)
C17 C18 H17 118.8
C13 C18 H17 118.8
O3 C19 H18A 109.5
O3 C19 H18B 109.5
H18A C19 H18B 109.5
O3 C19 H18C 109.5
H18A C19 H18C 109.5
H18B C19 H18C 109.5

loop_
_geom_bond_atom_site_label_1
_geom_bond_atom_site_label_2
_geom_bond_distance
Mn1 N2 1.812(6)
Mn1 O2 1.829(4)
Mn1 O1 1.835(5)
Mn1 N1 1.836(5)
N1 C4 1.316(8)
N1 C6 1.470(8)
N2 C8 1.319(7)
N2 C7 1.475(8)
O1 C2 1.300(7)
C1 C2 1.521(10)
C1 H1A 0.9600
C1 H1B 0.9600
C1 H1C 0.9600
O2 C10 1.303(7)
O3 C19 1.311(9)
O3 H4 0.8200
C2 C3 1.338(8)
C3 C4 1.439(9)
C3 H2 0.9300
C4 C5 1.520(8)
C5 H4A 0.9600
C5 H4B 0.9600
C5 H4C 0.9600
C6 C7 1.506(9)
C6 H5A 0.9700
C6 H5B 0.9700
C7 H6A 0.9700
C7 H6B 0.9700
C8 C9 1.401(8)
C8 H7 0.9300
C9 C10 1.412(9)
C9 C14 1.436(8)
C10 C11 1.441(9)
C11 C12 1.370(9)
C11 H10 0.9300
C12 C13 1.418(10)
C12 H11 0.9300
C13 C18 1.396(10)
C13 C14 1.408(10)
C14 C15 1.432(9)
C15 C16 1.414(10)
C15 H14 0.9300
C16 C17 1.375(11)
C16 H15 0.9300
C17 C18 1.346(11)
C17 H16 0.9300
C18 H17 0.9300
C19 H18A 0.9600
C19 H18B 0.9600
C19 H18C 0.9600

loop_
_geom_hbond_atom_site_label_D
_geom_hbond_atom_site_label_H
_geom_hbond_atom_site_label_A
_geom_hbond_distance_DH
_geom_hbond_distance_HA
_geom_hbond_distance_DA
_geom_hbond_angle_DHA
O3 H4 O2 0.82 2.20 3.008(9) 171
